data_1519514
loop_
_publ_author_name
'Hancock, P.'
'Hursthouse, Michael B.'
'Murphy, P. J.'
'Light, Mark E.'

_publ_section_title
;
 Ethyl 3-(diphenylphosphinoyl)-3-phenylpropionate
;
_journal_name_full 'Crystal Structure Report Archive'
_journal_page_first 39
_journal_year 2002
_chemical_formula_sum 'C23 H23 O3 P'
_chemical_formula_weight 378.38
_space_group_IT_number 19
_symmetry_cell_setting orthorhombic
_symmetry_space_group_name_Hall 'P 2ac 2ab'
_symmetry_space_group_name_H-M 'P 21 21 21'
_atom_sites_solution_hydrogens geom
_atom_sites_solution_primary direct
_atom_sites_solution_secondary difmap
_cell_angle_alpha 90.000(5)
_cell_angle_beta 90.000(5)
_cell_angle_gamma 90.000(5)
_cell_formula_units_Z 4
_cell_length_a 5.788(5)
_cell_length_b 17.499(5)
_cell_length_c 19.463(5)
_cell_measurement_reflns_used 5841
_cell_measurement_temperature 120(2)
_cell_measurement_theta_max 27.48
_cell_measurement_theta_min 1.00
_cell_volume 1971.3(19)
_computing_cell_refinement 'DENZO & COLLECT'
_computing_data_collection 'DENZO (Otwinowski & Minor, 1997) & COLLECT (Hooft, 1998)'
_computing_data_reduction 'DENZO & COLLECT'
_computing_structure_refinement 'SHELXL-97 (Sheldrick, 1997)'
_computing_structure_solution 'SHELXS-97 (Sheldrick, 1990)'
_diffrn_ambient_temperature 120(2)
_diffrn_detector_area_resol_mean 9.091
_diffrn_measured_fraction_theta_full 0.986
_diffrn_measured_fraction_theta_max 0.986
_diffrn_measurement_device_type 'Bruker-Nonius KappaCCD'
_diffrn_measurement_method '\F & \w scans'
_diffrn_radiation_monochromator graphite
_diffrn_radiation_source 'Bruker-Nonius FR591 rotating anode'
_diffrn_radiation_type MoK\a
_diffrn_radiation_wavelength 0.71069
_diffrn_reflns_av_R_equivalents 0.0956
_diffrn_reflns_av_sigmaI/netI 0.1135
_diffrn_reflns_limit_h_max 6
_diffrn_reflns_limit_h_min -6
_diffrn_reflns_limit_k_max 20
_diffrn_reflns_limit_k_min -19
_diffrn_reflns_limit_l_max 23
_diffrn_reflns_limit_l_min -22
_diffrn_reflns_number 10345
_diffrn_reflns_theta_full 25.00
_diffrn_reflns_theta_max 25.00
_diffrn_reflns_theta_min 3.13
_exptl_absorpt_coefficient_mu 0.160
_exptl_absorpt_correction_T_max 0.9952
_exptl_absorpt_correction_T_min 0.9765
_exptl_absorpt_correction_type multi-scan
_exptl_absorpt_process_details 'Sortav (Blessing, 1997)'
_exptl_crystal_colour colourless
_exptl_crystal_density_diffrn 1.275
_exptl_crystal_density_method 'not measured'
_exptl_crystal_description rod
_exptl_crystal_F_000 800
_exptl_crystal_size_max 0.15
_exptl_crystal_size_mid 0.04
_exptl_crystal_size_min 0.03
_refine_diff_density_max 0.159
_refine_diff_density_min -0.225
_refine_diff_density_rms 0.047
_refine_ls_abs_structure_details 'Flack H D (1983), Acta Cryst. A39, 876-881'
_refine_ls_abs_structure_Flack 0.66(17)
_refine_ls_extinction_coef 0.0034(9)
_refine_ls_extinction_expression Fc^*^=kFc[1+0.001xFc^2^\l^3^/sin(2\q)]^-1/4^
_refine_ls_extinction_method SHELXL
_refine_ls_goodness_of_fit_ref 0.981
_refine_ls_hydrogen_treatment mixed
_refine_ls_matrix_type full
_refine_ls_number_parameters 246
_refine_ls_number_reflns 3383
_refine_ls_number_restraints 0
_refine_ls_restrained_S_all 0.981
_refine_ls_R_factor_all 0.1106
_refine_ls_R_factor_gt 0.0552
_refine_ls_shift/su_max 0.001
_refine_ls_shift/su_mean 0.000
_refine_ls_structure_factor_coef Fsqd
_refine_ls_weighting_details 'calc w=1/[\s^2^(Fo^2^)+(0.0307P)^2^+0.0000P] where P=(Fo^2^+2Fc^2^)/3'
_refine_ls_weighting_scheme calc
_refine_ls_wR_factor_gt 0.0939
_refine_ls_wR_factor_ref 0.1102
_reflns_number_gt 2169
_reflns_number_total 3383
_reflns_threshold_expression >2sigma(I)
_cod_data_source_file eCrystal-39.cif
_cod_data_source_block 02src207
_cod_depositor_comments
;
Citation :
Hancock, P. and Hursthouse, Michael B. and Murphy, P. J. and 
Light, Mark E. (2002) 
University of Southampton, Crystal Structure Report Archive. 
(doi:10.5258/ecrystals/39)

More at:
http://ecrystals.chem.soton.ac.uk/39/

The following automatic conversions were performed:

'_symmetry_cell_setting' value 'Orthorhombic' changed to
'orthorhombic' according to the built-in table from CIF Core
dictionary named 'cif_core.dic' version 2.4.1 from 2010-06-29.

Automatic conversion script
Id: cif_fix_values 3271 2015-04-21 07:52:19Z andrius 
;
_cod_original_sg_symbol_H-M P212121
_cod_database_code 1519514

loop_
_symmetry_equiv_pos_as_xyz
'x, y, z'
'-x+1/2, -y, z+1/2'
'x+1/2, -y+1/2, -z'
'-x, y+1/2, -z+1/2'

loop_
_atom_site_label
_atom_site_type_symbol
_atom_site_fract_x
_atom_site_fract_y
_atom_site_fract_z
_atom_site_U_iso_or_equiv
_atom_site_adp_type
_atom_site_occupancy
_atom_site_symmetry_multiplicity
_atom_site_calc_flag
_atom_site_refinement_flags
_atom_site_disorder_assembly
_atom_site_disorder_group
P1 P 0.9902(2) 0.11836(6) 0.21625(5) 0.0347(3) Uani 1 1 d . . .
O1 O 1.2440(4) 0.11104(16) 0.20773(13) 0.0391(7) Uani 1 1 d . . .
O2 O 0.5024(6) -0.03389(15) 0.09192(14) 0.0497(8) Uani 1 1 d . . .
O3 O 0.7370(6) -0.13387(17) 0.10814(17) 0.0577(9) Uani 1 1 d . . .
C1 C 0.8976(7) 0.2168(2) 0.2158(2) 0.0346(10) Uani 1 1 d . . .
C2 C 0.6833(8) 0.2403(2) 0.2406(2) 0.0430(12) Uani 1 1 d . . .
H2 H 0.5751 0.2035 0.2564 0.052 Uiso 1 1 calc R . .
C3 C 0.6279(8) 0.3172(2) 0.2421(2) 0.0443(12) Uani 1 1 d . . .
H3 H 0.4821 0.3330 0.2595 0.053 Uiso 1 1 calc R . .
C4 C 0.7824(7) 0.3709(2) 0.2187(2) 0.0437(11) Uani 1 1 d . . .
H4 H 0.7441 0.4237 0.2207 0.052 Uiso 1 1 calc R . .
C5 C 0.9934(9) 0.3484(2) 0.1922(2) 0.0447(11) Uani 1 1 d . . .
H5 H 1.0987 0.3853 0.1748 0.054 Uiso 1 1 calc R . .
C6 C 1.0499(7) 0.2710(2) 0.1913(2) 0.0416(11) Uani 1 1 d . . .
H6 H 1.1953 0.2553 0.1735 0.050 Uiso 1 1 calc R . .
C7 C 0.8936(7) 0.0793(2) 0.2975(2) 0.0348(10) Uani 1 1 d . . .
C8 C 1.0583(7) 0.0783(2) 0.3501(2) 0.0381(11) Uani 1 1 d . . .
H8 H 1.2087 0.0980 0.3419 0.046 Uiso 1 1 calc R . .
C9 C 1.0034(8) 0.0486(2) 0.41434(19) 0.0379(10) Uani 1 1 d . . .
H9 H 1.1150 0.0489 0.4501 0.045 Uiso 1 1 calc R . .
C10 C 0.7873(8) 0.0188(2) 0.4259(2) 0.0384(11) Uani 1 1 d . . .
H10 H 0.7497 -0.0019 0.4696 0.046 Uiso 1 1 calc R . .
C11 C 0.6234(8) 0.0189(2) 0.3736(2) 0.0388(11) Uani 1 1 d . . .
H11 H 0.4748 -0.0024 0.3816 0.047 Uiso 1 1 calc R . .
C12 C 0.6754(7) 0.0497(2) 0.3098(2) 0.0360(10) Uani 1 1 d . . .
H12 H 0.5616 0.0505 0.2746 0.043 Uiso 1 1 calc R . .
C13 C 0.8206(7) 0.0706(2) 0.1506(2) 0.0352(11) Uani 1 1 d . . .
H13 H 0.6538 0.0801 0.1609 0.042 Uiso 1 1 calc R . .
C14 C 0.8719(7) 0.1046(2) 0.0802(2) 0.0340(10) Uani 1 1 d . . .
C15 C 0.7096(8) 0.1499(2) 0.0480(2) 0.0356(10) Uani 1 1 d . . .
H15 H 0.5673 0.1605 0.0704 0.043 Uiso 1 1 calc R . .
C16 C 0.7517(7) 0.1801(2) -0.0166(2) 0.0371(10) Uani 1 1 d . . .
H16 H 0.6375 0.2105 -0.0385 0.045 Uiso 1 1 calc R . .
C17 C 0.9584(8) 0.1662(2) -0.0490(2) 0.0362(11) Uani 1 1 d . . .
H17 H 0.9871 0.1869 -0.0933 0.043 Uiso 1 1 calc R . .
C18 C 1.1245(7) 0.1220(2) -0.0169(2) 0.0385(10) Uani 1 1 d . . .
H18 H 1.2680 0.1127 -0.0390 0.046 Uiso 1 1 calc R . .
C19 C 1.0815(7) 0.0912(2) 0.0480(2) 0.0364(11) Uani 1 1 d . . .
H19 H 1.1959 0.0610 0.0701 0.044 Uiso 1 1 calc R . .
C20 C 0.8608(8) -0.0166(2) 0.1527(2) 0.0419(11) Uani 1 1 d . . .
H20A H 1.0140 -0.0283 0.1327 0.050 Uiso 1 1 calc R . .
H20B H 0.8612 -0.0340 0.2011 0.050 Uiso 1 1 calc R . .
C21 C 0.6773(9) -0.0592(3) 0.1136(2) 0.0416(11) Uani 1 1 d . . .
C22 C 0.5660(11) -0.1819(3) 0.0744(3) 0.074(2) Uani 1 1 d . . .
H22A H 0.5557 -0.1689 0.0250 0.089 Uiso 1 1 calc R . .
H22B H 0.4121 -0.1744 0.0955 0.089 Uiso 1 1 calc R . .
C23 C 0.6421(13) -0.2623(3) 0.0830(3) 0.089(2) Uani 1 1 d . . .
H23A H 0.7957 -0.2688 0.0627 0.134 Uiso 1 1 calc R . .
H23B H 0.5322 -0.2965 0.0601 0.134 Uiso 1 1 calc R . .
H23C H 0.6485 -0.2748 0.1321 0.134 Uiso 1 1 calc R . .

loop_
_atom_site_aniso_label
_atom_site_aniso_U_11
_atom_site_aniso_U_22
_atom_site_aniso_U_33
_atom_site_aniso_U_23
_atom_site_aniso_U_13
_atom_site_aniso_U_12
P1 0.0310(5) 0.0408(6) 0.0322(5) 0.0010(5) 0.0004(5) -0.0013(6)
O1 0.0277(14) 0.0511(17) 0.0384(16) 0.0026(15) 0.0004(13) 0.0006(14)
O2 0.047(2) 0.0437(17) 0.058(2) -0.0018(14) -0.0141(18) 0.0001(19)
O3 0.073(3) 0.039(2) 0.061(2) -0.0071(16) -0.0155(18) 0.0075(17)
C1 0.038(2) 0.042(2) 0.024(2) 0.004(2) -0.003(2) -0.0093(19)
C2 0.041(3) 0.037(3) 0.051(3) 0.003(2) -0.001(2) -0.004(2)
C3 0.033(3) 0.047(3) 0.053(3) -0.006(2) 0.001(2) 0.003(2)
C4 0.046(3) 0.037(3) 0.048(3) 0.000(2) -0.014(2) 0.003(2)
C5 0.049(3) 0.045(3) 0.040(2) 0.0042(19) -0.004(3) -0.013(3)
C6 0.039(3) 0.045(3) 0.041(3) 0.001(2) 0.0006(19) -0.006(2)
C7 0.033(2) 0.033(2) 0.039(3) 0.0009(19) 0.003(2) -0.0001(18)
C8 0.030(3) 0.042(3) 0.043(3) -0.001(2) -0.0017(19) -0.0022(18)
C9 0.039(2) 0.040(2) 0.035(2) 0.0043(19) -0.007(2) -0.002(3)
C10 0.044(3) 0.038(3) 0.033(2) 0.002(2) 0.005(2) 0.006(2)
C11 0.031(2) 0.038(2) 0.047(3) 0.004(2) -0.001(2) 0.000(2)
C12 0.037(3) 0.036(2) 0.034(2) 0.004(2) -0.0014(18) 0.0002(19)
C13 0.032(3) 0.043(3) 0.031(2) 0.000(2) -0.0002(18) 0.002(2)
C14 0.037(2) 0.033(2) 0.032(2) -0.0053(19) -0.0018(19) -0.005(2)
C15 0.034(3) 0.034(2) 0.038(3) -0.001(2) -0.003(2) 0.0028(19)
C16 0.033(3) 0.038(2) 0.040(3) 0.000(2) -0.003(2) 0.000(2)
C17 0.047(3) 0.035(2) 0.026(2) 0.0023(19) -0.003(2) -0.006(2)
C18 0.033(2) 0.041(2) 0.041(3) -0.003(2) 0.003(2) -0.004(2)
C19 0.030(2) 0.040(3) 0.039(3) -0.008(2) -0.0025(19) -0.0011(18)
C20 0.045(3) 0.044(3) 0.037(2) 0.003(2) -0.002(2) 0.005(2)
C21 0.051(3) 0.037(3) 0.036(3) 0.000(2) 0.003(2) 0.001(2)
C22 0.111(6) 0.037(3) 0.073(4) -0.007(3) -0.021(4) -0.011(3)
C23 0.139(6) 0.045(3) 0.084(4) -0.006(3) 0.009(4) 0.000(4)

loop_
_atom_type_symbol
_atom_type_description
_atom_type_scat_dispersion_real
_atom_type_scat_dispersion_imag
_atom_type_scat_source
C C 0.0033 0.0016 'International Tables Vol C Tables 4.2.6.8 and 6.1.1.4'
H H 0.0000 0.0000 'International Tables Vol C Tables 4.2.6.8 and 6.1.1.4'
O O 0.0106 0.0060 'International Tables Vol C Tables 4.2.6.8 and 6.1.1.4'
P P 0.1023 0.0942 'International Tables Vol C Tables 4.2.6.8 and 6.1.1.4'

loop_
_geom_angle_atom_site_label_1
_geom_angle_atom_site_label_2
_geom_angle_atom_site_label_3
_geom_angle
_geom_angle_site_symmetry_1
_geom_angle_site_symmetry_3
O1 P1 C1 112.06(17) . .
O1 P1 C7 111.75(17) . .
C1 P1 C7 105.87(18) . .
O1 P1 C13 114.64(18) . .
C1 P1 C13 105.97(19) . .
C7 P1 C13 105.92(19) . .
C21 O3 C22 114.8(4) . .
C6 C1 C2 119.1(4) . .
C6 C1 P1 117.9(3) . .
C2 C1 P1 123.0(3) . .
C3 C2 C1 120.0(4) . .
C4 C3 C2 120.5(4) . .
C3 C4 C5 120.2(4) . .
C4 C5 C6 119.3(4) . .
C1 C6 C5 120.9(4) . .
C12 C7 C8 119.3(4) . .
C12 C7 P1 125.0(3) . .
C8 C7 P1 115.7(3) . .
C9 C8 C7 120.5(4) . .
C10 C9 C8 119.8(4) . .
C9 C10 C11 120.1(4) . .
C12 C11 C10 120.5(4) . .
C7 C12 C11 119.9(4) . .
C14 C13 C20 112.4(3) . .
C14 C13 P1 110.4(3) . .
C20 C13 P1 110.8(3) . .
C15 C14 C19 119.3(4) . .
C15 C14 C13 120.0(4) . .
C19 C14 C13 120.7(4) . .
C14 C15 C16 120.7(4) . .
C17 C16 C15 120.1(4) . .
C16 C17 C18 119.8(4) . .
C17 C18 C19 120.0(4) . .
C14 C19 C18 120.0(4) . .
C21 C20 C13 111.7(4) . .
O2 C21 O3 123.4(4) . .
O2 C21 C20 126.8(4) . .
O3 C21 C20 109.7(4) . .
O3 C22 C23 107.1(5) . .

loop_
_geom_bond_atom_site_label_1
_geom_bond_atom_site_label_2
_geom_bond_distance
_geom_bond_site_symmetry_2
P1 O1 1.484(3) .
P1 C1 1.805(4) .
P1 C7 1.811(4) .
P1 C13 1.815(4) .
O2 C21 1.183(5) .
O3 C21 1.356(5) .
O3 C22 1.456(6) .
C1 C6 1.379(5) .
C1 C2 1.393(6) .
C2 C3 1.383(6) .
C3 C4 1.376(6) .
C4 C5 1.383(6) .
C5 C6 1.394(6) .
C7 C12 1.386(6) .
C7 C8 1.399(5) .
C8 C9 1.391(5) .
C9 C10 1.374(6) .
C10 C11 1.391(6) .
C11 C12 1.387(5) .
C13 C14 1.523(5) .
C13 C20 1.544(6) .
C14 C15 1.379(6) .
C14 C19 1.385(6) .
C15 C16 1.386(6) .
C16 C17 1.374(6) .
C17 C18 1.383(6) .
C18 C19 1.396(6) .
C20 C21 1.504(6) .
C22 C23 1.484(7) .
